data_1559473
loop_
_publ_author_name
'Grinderslev, Jakob B.'
'Amdisen, Mads B.'
'Jensen, Torben R.'

_publ_section_title
;
 Synthesis, Crystal Structures and Thermal Properties of Ammine Barium
 Borohydrides
;
_journal_issue 10
_journal_name_full Inorganics
_journal_page_first 57
_journal_paper_doi 10.3390/inorganics8100057
_journal_volume 8
_journal_year 2020
_chemical_formula_analytical Ba(BH4)2(NH3)2
_chemical_formula_iupac Ba(BH4)2(NH3)2
_chemical_formula_moiety Ba(BH4)2(NH3)2
_chemical_formula_structural Ba(BH4)2(NH3)2
_chemical_formula_sum 'B2 Ba H14 N2'
_chemical_formula_weight 201.08
_chemical_name_common Diammine_Barium_Borohydride
_space_group_IT_number 30
_space_group_name_Hall 'P 2 -2bc'
_space_group_name_H-M_alt 'P n c 2'
_symmetry_cell_setting orthorhombic
_symmetry_space_group_name_Hall 'P 2 -2bc'
_symmetry_space_group_name_H-M 'P n c 2'
_audit_update_record
;
2020-08-31 deposited with the CCDC.	2020-10-09 downloaded from the CCDC.
;
_cell_angle_alpha 90.00000
_cell_angle_beta 90.00000
_cell_angle_gamma 90.00000
_cell_formula_units_Z 2
_cell_length_a 6.7784(2)
_cell_length_b 6.7175(2)
_cell_length_c 8.6991(3)
_cell_measurement_temperature 248
_cell_volume 396.10(2)
_computing_structure_refinement FULLPROF
_diffrn_ambient_temperature 248
_diffrn_measurement_device_type Synchrotron
_diffrn_radiation_type Synchrotron
_pd_instr_location ' ?'
_pd_meas_2theta_range_inc 0.008767
_pd_meas_2theta_range_max 29.42473
_pd_meas_2theta_range_min 0.05697
_pd_meas_number_of_points 3352
_pd_proc_2theta_range_inc 0.008767
_pd_proc_2theta_range_max 29.4199
_pd_proc_2theta_range_min 0.0521
_pd_proc_ls_pref_orient_corr ' ?'
_pd_proc_ls_prof_R_factor 3.6866
_pd_proc_ls_prof_wR_expected 0.1055
_pd_proc_ls_prof_wR_factor 4.9258
_pd_proc_wavelength 0.712900
_pd_spec_mounting ' ?'
_refine_ls_goodness_of_fit_all 2279.2993
_refine_ls_number_parameters 64
_refine_ls_number_reflns 110
_refine_ls_number_restraints 0
_refine_ls_R_I_factor 2.0280
_cod_data_source_file Ba(BH4)2-2NH3.cif
_cod_data_source_block Ba(BH4)2-2NH3
_cod_depositor_comments
;
The following automatic conversions were performed:

data item '_symmetry_cell_setting' value 'Orthorhombic' was changed
to 'orthorhombic' in accordance with the
/home/data/users/saulius/crontab/automatic-downloads/current/MDPI/lib/dictionaries/cif_core.dic
dictionary named 'cif_core.dic' version 2.4.2 last updated on
2011-04-26.

Automatic conversion script
Id: cif_fix_values 7556 2019-12-06 15:28:31Z antanas 
;
_cod_original_formula_sum BaB2N2H14
_cod_database_code 1559473
_pd_proc_ls_prof_cr_factor 7.0037
_pd_proc_ls_prof_cwr_factor 8.1439
_pd_proc_ls_prof_cwr_expected 0.1745
_pd_proc_ls_prof_chi2 2179.0122
_pd_proc_ls_prof_echi2 2279.2993

loop_
_symmetry_equiv_pos_as_xyz
x,y,z
-x,y+1/2,z+1/2
x,-y+1/2,z+1/2
-x,-y,z

loop_
_atom_site_label
_atom_site_fract_x
_atom_site_fract_y
_atom_site_fract_z
_atom_site_U_iso_or_equiv
_atom_site_occupancy
_atom_site_adp_type
_atom_site_type_symbol
B1 0.19804 0.25006 0.19875 0.00049 1.00000 Uiso B
H1 0.02904 0.20656 0.25385 0.06333 1.00000 Uiso H
H2 0.28774 0.37716 0.27805 0.06333 1.00000 Uiso H
H3 0.17194 0.31846 0.06615 0.06333 1.00000 Uiso H
H4 0.29984 0.09226 0.19225 0.06333 1.00000 Uiso H
H5 0.73199 0.42147 0.01714 0.06333 1.00000 Uiso H
H6 0.62339 0.30717 0.86854 0.06333 1.00000 Uiso H
H7 0.56309 0.24107 0.04594 0.06333 1.00000 Uiso H
N1 0.68489 0.28127 -0.02306 0.00754 1.00000 Uiso N
Ba1 0.00000 0.00000 -0.01888 0.01858 1.00000 Uiso Ba

loop_
_atom_type_symbol
_atom_type_scat_Cromer_Mann_a1
_atom_type_scat_Cromer_Mann_b1
_atom_type_scat_Cromer_Mann_a2
_atom_type_scat_Cromer_Mann_b2
_atom_type_scat_Cromer_Mann_a3
_atom_type_scat_Cromer_Mann_b3
_atom_type_scat_Cromer_Mann_a4
_atom_type_scat_Cromer_Mann_b4
_atom_type_scat_Cromer_Mann_c
_atom_type_scat_dispersion_real
_atom_type_scat_dispersion_imag
_atom_type_scat_source
b 2.05450 23.21850 1.33260 1.02100 1.09790 60.34980 0.70680 0.14030 -0.19320 0.00000 0.00100 International_Tables_for_Crystallography_Vol.C(1991)_Tables_6.1.1.4_and_6.1.1.5
h 0.49300 10.51090 0.32291 26.12570 0.14019 3.14236 0.04081 57.79970 0.00304 0.00000 0.00000 International_Tables_for_Crystallography_Vol.C(1991)_Tables_6.1.1.4_and_6.1.1.5
n 12.21260 0.00570 3.13220 9.89330 2.01250 28.99750 1.16630 0.58260 -11.52900 0.00400 0.00300 International_Tables_for_Crystallography_Vol.C(1991)_Tables_6.1.1.4_and_6.1.1.5
ba 20.33610 3.21600 19.29700 0.27560 10.88800 20.20730 2.69590 167.20200 2.77310 -0.61300 2.28200 International_Tables_for_Crystallography_Vol.C(1991)_Tables_6.1.1.4_and_6.1.1.5

loop_
_geom_angle_atom_site_label_1
_geom_angle_atom_site_label_2
_geom_angle_atom_site_label_3
_geom_angle_site_symmetry_1
_geom_angle_site_symmetry_2
_geom_angle_site_symmetry_3
_geom_angle
_geom_angle_publ_flag
? ? ? ? ? ? ? ?

loop_
_geom_bond_atom_site_label_1
_geom_bond_atom_site_label_2
_geom_bond_site_symmetry_1
_geom_bond_site_symmetry_2
_geom_bond_distance
_geom_bond_publ_flag
? ? ? ? ? ?

loop_
_geom_contact_atom_site_label_1
_geom_contact_atom_site_label_2
_geom_contact_distance
_geom_contact_site_symmetry_1
_geom_contact_site_symmetry_2
_geom_contact_publ_flag
? ? ? ? ? ?

loop_
_geom_hbond_atom_site_label_D
_geom_hbond_atom_site_label_H
_geom_hbond_atom_site_label_A
_geom_hbond_site_symmetry_D
_geom_hbond_site_symmetry_H
_geom_hbond_site_symmetry_A
_geom_hbond_distance_DH
_geom_hbond_distance_HA
_geom_hbond_distance_DA
_geom_hbond_angle_DHA
_geom_hbond_publ_flag
? ? ? ? ? ? ? ? ? ? ?

loop_
_geom_torsion_atom_site_label_1
_geom_torsion_atom_site_label_2
_geom_torsion_atom_site_label_3
_geom_torsion_atom_site_label_4
_geom_torsion_site_symmetry_1
_geom_torsion_site_symmetry_2
_geom_torsion_site_symmetry_3
_geom_torsion_site_symmetry_4
_geom_torsion
_geom_torsion_publ_flag
? ? ? ? ? ? ? ? ? ?
